data_7220870
loop_
_publ_author_name
'Vande Velde, Christophe M. L.'
'Zeller, Matthias'
'Azov, Vladimir A.'

_publ_section_title
;
 Thermodynamic parameters of the pedal motion in the crystal structures of
 two bromomethylated azobenzenes
;
_journal_issue 30
_journal_name_full CrystEngComm
_journal_page_first 5751
_journal_paper_doi 10.1039/C5CE00905G
_journal_volume 17
_journal_year 2015
_chemical_formula_moiety 'C14 H12 Br2 N2'
_chemical_formula_sum 'C14 H12 Br2 N2'
_chemical_formula_weight 368.08
_chemical_melting_point 419.5(5)
_chemical_name_systematic
;
 (1E)-1,2-bis[3-(Bromomethyl)phenyl]-diazene
;
_space_group_crystal_system monoclinic
_space_group_IT_number 14
_space_group_name_Hall '-P 2ybc'
_space_group_name_H-M_alt 'P 1 21/c 1'
_symmetry_space_group_name_Hall '-P 2ybc'
_symmetry_space_group_name_H-M 'P 1 21/c 1'
_atom_sites_solution_hydrogens geom
_atom_sites_solution_primary direct
_atom_sites_solution_secondary difmap
_audit_creation_method SHELXL-2013
_audit_update_record
;
2015-05-05 deposited with the CCDC.
2015-06-25 downloaded from the CCDC.
;
_cell_angle_alpha 90
_cell_angle_beta 99.2049(18)
_cell_angle_gamma 90
_cell_formula_units_Z 2
_cell_length_a 14.0837(18)
_cell_length_b 4.4538(6)
_cell_length_c 11.2236(14)
_cell_measurement_reflns_used 1857
_cell_measurement_temperature 300(2)
_cell_measurement_theta_max 25.33
_cell_measurement_theta_min 2.53
_cell_volume 694.95(16)
_computing_structure_refinement 'SHELXL-2013 (Sheldrick, 2013)'
_diffrn_ambient_temperature 300(2)
_diffrn_measured_fraction_theta_full 0.989
_diffrn_measured_fraction_theta_max 0.921
_diffrn_measurement_device_type 'Bruker Smart 1000 area detector'
_diffrn_measurement_method \w-scans
_diffrn_radiation_monochromator graphite
_diffrn_radiation_source 'fine-focus sealed tube'
_diffrn_radiation_type MoK\a
_diffrn_radiation_wavelength 0.71073
_diffrn_reflns_av_R_equivalents 0.0225
_diffrn_reflns_av_unetI/netI 0.0292
_diffrn_reflns_laue_measured_fraction_full 0.989
_diffrn_reflns_laue_measured_fraction_max 0.921
_diffrn_reflns_limit_h_max 20
_diffrn_reflns_limit_h_min -19
_diffrn_reflns_limit_k_max 6
_diffrn_reflns_limit_k_min -6
_diffrn_reflns_limit_l_max 14
_diffrn_reflns_limit_l_min -16
_diffrn_reflns_number 6558
_diffrn_reflns_point_group_measured_fraction_full 0.989
_diffrn_reflns_point_group_measured_fraction_max 0.921
_diffrn_reflns_theta_full 28.000
_diffrn_reflns_theta_max 31.572
_diffrn_reflns_theta_min 2.930
_exptl_absorpt_coefficient_mu 5.816
_exptl_absorpt_correction_T_max 0.7463
_exptl_absorpt_correction_T_min 0.4789
_exptl_absorpt_correction_type multi-scan
_exptl_absorpt_process_details 'Bruker SADABS 2008-1'
_exptl_crystal_colour orange
_exptl_crystal_density_diffrn 1.759
_exptl_crystal_density_meas ?
_exptl_crystal_description plate
_exptl_crystal_F_000 360
_exptl_crystal_size_max 0.550
_exptl_crystal_size_mid 0.520
_exptl_crystal_size_min 0.470
_refine_diff_density_max 0.404
_refine_diff_density_min -0.469
_refine_diff_density_rms 0.066
_refine_ls_extinction_coef 0.027(3)
_refine_ls_extinction_expression Fc^*^=kFc[1+0.001xFc^2^\l^3^/sin(2\q)]^-1/4^
_refine_ls_extinction_method SHELXL
_refine_ls_goodness_of_fit_ref 1.032
_refine_ls_hydrogen_treatment constr
_refine_ls_matrix_type full
_refine_ls_number_parameters 111
_refine_ls_number_reflns 2157
_refine_ls_number_restraints 21
_refine_ls_restrained_S_all 1.033
_refine_ls_R_factor_all 0.0689
_refine_ls_R_factor_gt 0.0391
_refine_ls_shift/su_max 0.000
_refine_ls_shift/su_mean 0.000
_refine_ls_structure_factor_coef Fsqd
_refine_ls_weighting_details
;
 w=1/[\s^2^(Fo^2^)+(0.0378P)^2^+0.6024P]
 where P=(Fo^2^+2Fc^2^)/3
;
_refine_ls_weighting_scheme calc
_refine_ls_wR_factor_gt 0.0837
_refine_ls_wR_factor_ref 0.0963
_reflns_Friedel_coverage 0.000
_reflns_number_gt 1442
_reflns_number_total 2157
_reflns_threshold_expression 'I > 2\s(I)'
_cod_data_source_file c5ce00905g3.cif
_cod_data_source_block 12mz126_0m
_cod_depositor_comments
;
The following automatic conversions were performed:

'_chemical_melting_point' value '419-420K' was changed to '419.5(5)'
- the average value was taken and precision was estimated.

'_exptl_crystal_density_meas' value 'not measured' was changed to '?'
- the value is perceived as not measured.

Automatic conversion script
Id: cif_fix_values 3271 2015-04-21 07:52:19Z andrius 

 Adding full bibliography for 7220863--7220879.cif.
;
_cod_database_code 7220870
_shelx_space_group_comment
;
The symmetry employed for this shelxl refinement is uniquely defined
by the following loop, which should always be used as a source of
symmetry information in preference to the above space-group names.
They are only intended as comments.
;
_shelx_estimated_absorpt_t_min 0.142
_shelx_estimated_absorpt_t_max 0.171
_shelxl_version_number 2013-2

loop_
_space_group_symop_operation_xyz
'x, y, z'
'-x, y+1/2, -z+1/2'
'-x, -y, -z'
'x, -y-1/2, z-1/2'

loop_
_atom_site_label
_atom_site_type_symbol
_atom_site_fract_x
_atom_site_fract_y
_atom_site_fract_z
_atom_site_U_iso_or_equiv
_atom_site_adp_type
_atom_site_occupancy
_atom_site_site_symmetry_order
_atom_site_calc_flag
_atom_site_refinement_flags_posn
_atom_site_refinement_flags_adp
_atom_site_refinement_flags_occupancy
_atom_site_disorder_assembly
_atom_site_disorder_group
Br1 Br 0.4243(2) 0.5734(6) 0.1374(3) 0.0574(3) Uani 0.718(5) 1 d D . P A 1
C1 C 0.3451(3) 0.8121(10) 0.0081(4) 0.0495(12) Uani 0.718(5) 1 d D . P A 1
H1A H 0.3199 0.9886 0.0429 0.059 Uiso 0.718(5) 1 calc R U P A 1
H1B H 0.3847 0.8782 -0.0501 0.059 Uiso 0.718(5) 1 calc R U P A 1
C2 C 0.2634(3) 0.6237(11) -0.0540(3) 0.0405(8) Uani 0.718(5) 1 d D . P A 1
C3 C 0.2758(4) 0.463(3) -0.1576(8) 0.0483(7) Uani 0.718(5) 1 d D . P A 1
H3 H 0.3351 0.4655 -0.1842 0.058 Uiso 0.718(5) 1 calc R U P A 1
C4 C 0.2000(4) 0.300(2) -0.2208(6) 0.0533(10) Uani 0.718(5) 1 d D . P A 1
H4 H 0.2084 0.1937 -0.2897 0.064 Uiso 0.718(5) 1 calc R U P A 1
C5 C 0.1114(3) 0.2955(12) -0.1805(4) 0.0456(10) Uani 0.718(5) 1 d D . P A 1
H5 H 0.0606 0.1843 -0.2216 0.055 Uiso 0.718(5) 1 calc R U P A 1
C6 C 0.0997(3) 0.4594(11) -0.0782(4) 0.0402(9) Uani 0.718(5) 1 d D . P A 1
C7 C 0.1749(3) 0.6259(10) -0.0167(3) 0.0384(8) Uani 0.718(5) 1 d D . P A 1
H7 H 0.1656 0.7395 0.0500 0.046 Uiso 0.718(5) 1 calc R U P A 1
N1 N 0.0041(3) 0.4402(10) -0.0473(3) 0.0534(11) Uani 0.718(5) 1 d D . P A 1
Br1B Br 0.4328(6) 0.6240(15) 0.1371(7) 0.0574(3) Uani 0.282(5) 1 d D . P A 2
C1B C 0.3765(6) 0.792(3) -0.0230(8) 0.0495(12) Uani 0.282(5) 1 d D . P A 2
H1BA H 0.3686 1.0074 -0.0165 0.059 Uiso 0.282(5) 1 calc R U P A 2
H1BB H 0.4194 0.7542 -0.0808 0.059 Uiso 0.282(5) 1 calc R U P A 2
C2B C 0.2805(5) 0.649(3) -0.0659(7) 0.0405(8) Uani 0.282(5) 1 d D . P A 2
C3B C 0.2714(9) 0.451(6) -0.1640(19) 0.0483(7) Uani 0.282(5) 1 d D . P A 2
H3B H 0.3233 0.4187 -0.2043 0.058 Uiso 0.282(5) 1 calc R U P A 2
C4B C 0.1850(9) 0.302(6) -0.2014(18) 0.0533(10) Uani 0.282(5) 1 d D . P A 2
H4B H 0.1792 0.1701 -0.2663 0.064 Uiso 0.282(5) 1 calc R U P A 2
C5B C 0.1071(6) 0.352(3) -0.1413(10) 0.0456(10) Uani 0.282(5) 1 d D . P A 2
H5B H 0.0479 0.2634 -0.1688 0.055 Uiso 0.282(5) 1 calc R U P A 2
C6B C 0.1190(5) 0.536(2) -0.0398(8) 0.0402(9) Uani 0.282(5) 1 d D . P A 2
C7B C 0.2058(6) 0.678(3) -0.0011(8) 0.0384(8) Uani 0.282(5) 1 d D . P A 2
H7B H 0.2137 0.7942 0.0687 0.046 Uiso 0.282(5) 1 calc R U P A 2
N1B N 0.0358(5) 0.551(3) 0.0205(8) 0.0534(11) Uani 0.282(5) 1 d D . P A 2

loop_
_atom_site_aniso_label
_atom_site_aniso_U_11
_atom_site_aniso_U_22
_atom_site_aniso_U_33
_atom_site_aniso_U_23
_atom_site_aniso_U_13
_atom_site_aniso_U_12
Br1 0.0599(6) 0.0577(9) 0.0476(2) -0.0069(5) -0.0123(3) -0.0050(5)
C1 0.053(3) 0.0461(19) 0.049(2) 0.0052(18) 0.0044(19) -0.006(2)
C2 0.0458(18) 0.0356(16) 0.0382(14) 0.0114(12) 0.0014(13) -0.0033(14)
C3 0.0488(17) 0.053(2) 0.0416(16) 0.0043(13) 0.0033(13) 0.0029(14)
C4 0.066(3) 0.060(2) 0.033(3) -0.004(2) 0.0039(16) -0.002(2)
C5 0.0461(18) 0.054(3) 0.033(3) -0.005(2) -0.0064(17) -0.0020(17)
C6 0.042(2) 0.045(2) 0.031(2) 0.0040(18) -0.0027(15) 0.0021(16)
C7 0.037(2) 0.039(2) 0.0357(15) -0.0002(13) -0.0064(17) -0.0069(19)
N1 0.053(3) 0.0586(19) 0.0436(19) -0.0063(16) -0.0067(17) 0.000(2)
Br1B 0.0599(6) 0.0577(9) 0.0476(2) -0.0069(5) -0.0123(3) -0.0050(5)
C1B 0.053(3) 0.0461(19) 0.049(2) 0.0052(18) 0.0044(19) -0.006(2)
C2B 0.0458(18) 0.0356(16) 0.0382(14) 0.0114(12) 0.0014(13) -0.0033(14)
C3B 0.0488(17) 0.053(2) 0.0416(16) 0.0043(13) 0.0033(13) 0.0029(14)
C4B 0.066(3) 0.060(2) 0.033(3) -0.004(2) 0.0039(16) -0.002(2)
C5B 0.0461(18) 0.054(3) 0.033(3) -0.005(2) -0.0064(17) -0.0020(17)
C6B 0.042(2) 0.045(2) 0.031(2) 0.0040(18) -0.0027(15) 0.0021(16)
C7B 0.037(2) 0.039(2) 0.0357(15) -0.0002(13) -0.0064(17) -0.0069(19)
N1B 0.053(3) 0.0586(19) 0.0436(19) -0.0063(16) -0.0067(17) 0.000(2)

loop_
_atom_type_symbol
_atom_type_description
_atom_type_scat_dispersion_real
_atom_type_scat_dispersion_imag
_atom_type_scat_source
C C 0.0033 0.0016 'International Tables Vol C Tables 4.2.6.8 and 6.1.1.4'
H H 0.0000 0.0000 'International Tables Vol C Tables 4.2.6.8 and 6.1.1.4'
N N 0.0061 0.0033 'International Tables Vol C Tables 4.2.6.8 and 6.1.1.4'
Br Br -0.2901 2.4595 'International Tables Vol C Tables 4.2.6.8 and 6.1.1.4'

loop_
_geom_angle_atom_site_label_1
_geom_angle_atom_site_label_2
_geom_angle_atom_site_label_3
_geom_angle
_geom_angle_site_symmetry_1
C2 C1 Br1 109.8(2) .
C2 C1 H1A 109.7 .
Br1 C1 H1A 109.7 .
C2 C1 H1B 109.7 .
Br1 C1 H1B 109.7 .
H1A C1 H1B 108.2 .
C7 C2 C3 119.7(3) .
C7 C2 C1 121.2(3) .
C3 C2 C1 118.8(3) .
C4 C3 C2 120.2(3) .
C4 C3 H3 119.9 .
C2 C3 H3 119.9 .
C3 C4 C5 119.8(3) .
C3 C4 H4 120.1 .
C5 C4 H4 120.1 .
C6 C5 C4 119.4(3) .
C6 C5 H5 120.3 .
C4 C5 H5 120.3 .
C7 C6 C5 120.7(3) .
C7 C6 N1 125.4(4) .
C5 C6 N1 113.9(4) .
C2 C7 C6 120.1(3) .
C2 C7 H7 119.9 .
C6 C7 H7 119.9 .
N1 N1 C6 114.1(5) 3_565
C2B C1B Br1B 109.7(2) .
C2B C1B H1BA 109.7 .
Br1B C1B H1BA 109.7 .
C2B C1B H1BB 109.7 .
Br1B C1B H1BB 109.7 .
H1BA C1B H1BB 108.2 .
C7B C2B C3B 119.6(3) .
C7B C2B C1B 120.9(4) .
C3B C2B C1B 118.9(4) .
C4B C3B C2B 120.2(3) .
C4B C3B H3B 119.9 .
C2B C3B H3B 119.9 .
C3B C4B C5B 119.8(3) .
C3B C4B H4B 120.1 .
C5B C4B H4B 120.1 .
C6B C5B C4B 119.3(3) .
C6B C5B H5B 120.4 .
C4B C5B H5B 120.4 .
C7B C6B C5B 120.7(3) .
C7B C6B N1B 125.0(4) .
C5B C6B N1B 114.2(4) .
C2B C7B C6B 120.1(3) .
C2B C7B H7B 119.9 .
C6B C7B H7B 119.9 .
N1B N1B C6B 121.8(9) 3_565

loop_
_geom_bond_atom_site_label_1
_geom_bond_atom_site_label_2
_geom_bond_distance
_geom_bond_site_symmetry_2
Br1 C1 1.991(4) .
C1 C2 1.502(5) .
C1 H1A 0.9700 .
C1 H1B 0.9700 .
C2 C7 1.378(5) .
C2 C3 1.400(4) .
C3 C4 1.389(5) .
C3 H3 0.9300 .
C4 C5 1.394(6) .
C4 H4 0.9300 .
C5 C6 1.392(6) .
C5 H5 0.9300 .
C6 C7 1.383(5) .
C6 N1 1.446(5) .
C7 H7 0.9300 .
N1 N1 1.210(7) 3_565
Br1B C1B 1.991(4) .
C1B C2B 1.502(5) .
C1B H1BA 0.9700 .
C1B H1BB 0.9700 .
C2B C7B 1.378(5) .
C2B C3B 1.400(4) .
C3B C4B 1.389(5) .
C3B H3B 0.9300 .
C4B C5B 1.394(6) .
C4B H4B 0.9300 .
C5B C6B 1.392(6) .
C5B H5B 0.9300 .
C6B C7B 1.383(5) .
C6B N1B 1.445(5) .
C7B H7B 0.9300 .
N1B N1B 1.135(12) 3_565

loop_
_geom_torsion_atom_site_label_1
_geom_torsion_atom_site_label_2
_geom_torsion_atom_site_label_3
_geom_torsion_atom_site_label_4
_geom_torsion
_geom_torsion_site_symmetry_4
Br1 C1 C2 C7 92.6(5) .
Br1 C1 C2 C3 -92.8(7) .
C7 C2 C3 C4 -1.7(14) .
C1 C2 C3 C4 -176.5(9) .
C2 C3 C4 C5 -0.2(17) .
C3 C4 C5 C6 1.0(13) .
C4 C5 C6 C7 0.1(8) .
C4 C5 C6 N1 179.0(6) .
C3 C2 C7 C6 2.8(9) .
C1 C2 C7 C6 177.5(4) .
C5 C6 C7 C2 -2.0(7) .
N1 C6 C7 C2 179.2(4) .
C7 C6 N1 N1 -7.4(8) 3_565
C5 C6 N1 N1 173.8(6) 3_565
Br1B C1B C2B C7B 61.5(11) .
Br1B C1B C2B C3B -110.1(17) .
C7B C2B C3B C4B 5(4) .
C1B C2B C3B C4B 176(2) .
C2B C3B C4B C5B 0(4) .
C3B C4B C5B C6B -4(4) .
C4B C5B C6B C7B 3(2) .
C4B C5B C6B N1B -175.1(18) .
C3B C2B C7B C6B -6(2) .
C1B C2B C7B C6B -177.8(10) .
C5B C6B C7B C2B 3(2) .
N1B C6B C7B C2B -180.0(12) .
C7B C6B N1B N1B 173.8(19) 3_565
C5B C6B N1B N1B -9(3) 3_565
